data_1560567
loop_
_publ_author_name
'Ye\,silel, Okan Zafer'
'Karamahmut, Bing\"ul'
'Semerci, Fatih'
'Darcan, Cihan'
'Y\?ilmaz, Filiz'

_publ_section_title
;
 A series of silver(I) coordination polymers with saccarinate and flexible
 aliphatic diamines
;
_journal_name_full 'Journal of Solid State Chemistry'
_journal_page_first 174
_journal_page_last 188
_journal_paper_doi 10.1016/j.jssc.2017.01.022
_journal_volume 249
_journal_year 2017
_chemical_formula_moiety 'C46 H60 Ag4 N8 O12 S4, 2(H2 O)'
_chemical_formula_sum 'C46 H64 Ag4 N8 O14 S4'
_chemical_formula_weight 1512.77
_space_group_IT_number 2
_space_group_name_Hall '-P 1'
_space_group_name_H-M_alt 'P -1'
_symmetry_cell_setting triclinic
_symmetry_space_group_name_Hall '-P 1'
_symmetry_space_group_name_H-M 'P -1'
_atom_sites_solution_hydrogens geom
_atom_sites_solution_primary direct
_atom_sites_solution_secondary difmap
_cell_angle_alpha 79.3530(10)
_cell_angle_beta 72.9360(10)
_cell_angle_gamma 81.7020(10)
_cell_formula_units_Z 1
_cell_length_a 8.56710(10)
_cell_length_b 12.5818(2)
_cell_length_c 13.4231(2)
_cell_measurement_reflns_used 9964
_cell_measurement_temperature 293(2)
_cell_measurement_theta_max 28.4
_cell_measurement_theta_min 2.47
_cell_volume 1353.10(3)
_computing_cell_refinement 'Bruker SAINT'
_computing_data_collection 'Bruker APEX2'
_computing_data_reduction 'Bruker SAINT'
_computing_molecular_graphics 'Bruker SHELXTL'
_computing_publication_material 'Bruker SHELXTL'
_computing_structure_refinement 'SHELXL-97 (Sheldrick, 2008)'
_computing_structure_solution 'SHELXS-97 (Sheldrick, 2008)'
_diffrn_ambient_temperature 293(2)
_diffrn_measured_fraction_theta_full 0.997
_diffrn_measured_fraction_theta_max 0.997
_diffrn_measurement_device_type 'Bruker APEX-II CCD'
_diffrn_measurement_method 'phi and omega scans'
_diffrn_radiation_monochromator graphite
_diffrn_radiation_source 'fine-focus sealed tube'
_diffrn_radiation_type MoK\a
_diffrn_radiation_wavelength 0.71073
_diffrn_reflns_av_R_equivalents 0.0208
_diffrn_reflns_av_sigmaI/netI 0.0190
_diffrn_reflns_limit_h_max 11
_diffrn_reflns_limit_h_min -11
_diffrn_reflns_limit_k_max 16
_diffrn_reflns_limit_k_min -16
_diffrn_reflns_limit_l_max 17
_diffrn_reflns_limit_l_min -17
_diffrn_reflns_number 25094
_diffrn_reflns_theta_full 28.40
_diffrn_reflns_theta_max 28.40
_diffrn_reflns_theta_min 1.61
_exptl_absorpt_coefficient_mu 1.652
_exptl_absorpt_correction_T_max 0.69
_exptl_absorpt_correction_T_min 0.56
_exptl_absorpt_correction_type integration
_exptl_absorpt_process_details '(SADABS; Bruker, 2004)'
_exptl_crystal_colour colorless
_exptl_crystal_density_diffrn 1.856
_exptl_crystal_density_method 'not measured'
_exptl_crystal_description block
_exptl_crystal_F_000 760
_exptl_crystal_size_max 0.354
_exptl_crystal_size_mid 0.346
_exptl_crystal_size_min 0.226
_refine_diff_density_max 0.671
_refine_diff_density_min -0.506
_refine_diff_density_rms 0.071
_refine_ls_extinction_method none
_refine_ls_goodness_of_fit_ref 1.043
_refine_ls_hydrogen_treatment mixed
_refine_ls_matrix_type full
_refine_ls_number_parameters 351
_refine_ls_number_reflns 6765
_refine_ls_number_restraints 4
_refine_ls_restrained_S_all 1.063
_refine_ls_R_factor_all 0.0231
_refine_ls_R_factor_gt 0.0197
_refine_ls_shift/su_max 0.001
_refine_ls_shift/su_mean 0.000
_refine_ls_structure_factor_coef Fsqd
_refine_ls_weighting_details 'calc w=1/[\s^2^(Fo^2^)+(0.0233P)^2^+0.9460P] where P=(Fo^2^+2Fc^2^)/3'
_refine_ls_weighting_scheme calc
_refine_ls_wR_factor_gt 0.0489
_refine_ls_wR_factor_ref 0.0504
_reflns_number_gt 6131
_reflns_number_total 6765
_reflns_threshold_expression >2sigma(I)
_cod_data_source_file JSSC-2017-249-174.cif
_cod_data_source_block 6
_cod_depositor_comments
;
The following automatic conversions were performed:

data item '_symmetry_cell_setting' value 'Triclinic' was changed to
'triclinic' in accordance with the built-in table derived from the
CIF Core dictionary named 'cif_core.dic' version 2.4.5 last updated
on 2014-11-21.

Automatic conversion script
Id: cif_fix_values 8369 2020-08-20 11:38:08Z andrius 
;
_cod_database_code 1560567

loop_
_symmetry_equiv_pos_as_xyz
'x, y, z'
'-x, -y, -z'

loop_
_atom_site_label
_atom_site_type_symbol
_atom_site_fract_x
_atom_site_fract_y
_atom_site_fract_z
_atom_site_U_iso_or_equiv
_atom_site_adp_type
_atom_site_occupancy
_atom_site_symmetry_multiplicity
_atom_site_calc_flag
_atom_site_refinement_flags
_atom_site_disorder_assembly
_atom_site_disorder_group
Ag1 Ag -0.129165(17) 0.181726(10) 0.364552(10) 0.01807(4) Uani 1 1 d . . .
Ag2 Ag 0.204329(17) 0.135824(11) 0.212038(11) 0.01976(4) Uani 1 1 d . . .
S2 S -0.13974(5) -0.09720(3) 0.43398(3) 0.01356(8) Uani 1 1 d . . .
S1 S -0.07463(5) 0.42747(3) 0.39054(3) 0.01397(8) Uani 1 1 d . . .
O1 O -0.23028(16) 0.46528(11) 0.45562(11) 0.0214(3) Uani 1 1 d . . .
O4 O -0.13187(16) -0.09949(10) 0.54018(10) 0.0193(3) Uani 1 1 d . . .
O2 O 0.04316(17) 0.37247(11) 0.44516(10) 0.0208(3) Uani 1 1 d . . .
O5 O 0.01035(16) -0.13480(10) 0.36158(10) 0.0190(3) Uani 1 1 d . . .
O6 O -0.42353(17) 0.10453(11) 0.32285(11) 0.0222(3) Uani 1 1 d . . .
N2 N -0.20750(19) 0.02344(11) 0.38464(12) 0.0158(3) Uani 1 1 d . . .
C1 C 0.0203(2) 0.50182(14) 0.19483(14) 0.0152(3) Uani 1 1 d . . .
N1 N -0.09503(19) 0.34931(12) 0.31112(12) 0.0162(3) Uani 1 1 d . . .
N4 N 0.1088(2) 0.02256(13) 0.15223(12) 0.0199(3) Uani 1 1 d . . .
H4A H 0.0755 -0.0320 0.2048 0.024 Uiso 1 1 calc R . .
H4B H 0.0196 0.0557 0.1329 0.024 Uiso 1 1 calc R . .
C3 C 0.0716(2) 0.62478(14) 0.29923(14) 0.0170(3) Uani 1 1 d . . .
H3 H 0.0653 0.6433 0.3644 0.020 Uiso 1 1 calc R . .
C20 C 0.1962(2) 0.14178(16) -0.07576(15) 0.0225(4) Uani 1 1 d . . .
H20A H 0.1123 0.1752 -0.0216 0.027 Uiso 1 1 calc R . .
H20B H 0.1419 0.1027 -0.1098 0.027 Uiso 1 1 calc R . .
C19 C 0.3098(2) 0.06085(16) -0.02361(15) 0.0222(4) Uani 1 1 d . . .
H19A H 0.3906 0.0251 -0.0775 0.027 Uiso 1 1 calc R . .
H19B H 0.3680 0.1004 0.0074 0.027 Uiso 1 1 calc R . .
C5 C 0.1480(2) 0.66254(15) 0.10768(14) 0.0202(4) Uani 1 1 d . . .
H5 H 0.1943 0.7078 0.0461 0.024 Uiso 1 1 calc R . .
C11 C -0.4893(2) -0.29823(15) 0.45906(14) 0.0199(4) Uani 1 1 d . . .
H11 H -0.5145 -0.3699 0.4797 0.024 Uiso 1 1 calc R . .
C13 C -0.3093(2) -0.16326(14) 0.43342(13) 0.0144(3) Uani 1 1 d . . .
C2 C 0.0131(2) 0.53085(13) 0.29069(13) 0.0140(3) Uani 1 1 d . . .
C9 C -0.5671(2) -0.11230(15) 0.39029(14) 0.0181(3) Uani 1 1 d . . .
H9 H -0.6410 -0.0602 0.3655 0.022 Uiso 1 1 calc R . .
C12 C -0.3400(2) -0.27121(14) 0.46485(14) 0.0173(3) Uani 1 1 d . . .
H12 H -0.2649 -0.3232 0.4886 0.021 Uiso 1 1 calc R . .
C23 C 0.4140(2) 0.40852(16) -0.19502(15) 0.0214(4) Uani 1 1 d . . .
H23A H 0.5123 0.3781 -0.2423 0.026 Uiso 1 1 calc R . .
H23B H 0.3377 0.4394 -0.2361 0.026 Uiso 1 1 calc R . .
C22 C 0.3371(2) 0.31719(16) -0.11080(15) 0.0221(4) Uani 1 1 d . . .
H22A H 0.4158 0.2830 -0.0726 0.027 Uiso 1 1 calc R . .
H22B H 0.2424 0.3479 -0.0610 0.027 Uiso 1 1 calc R . .
C8 C -0.4184(2) -0.08537(14) 0.39590(13) 0.0149(3) Uani 1 1 d . . .
C21 C 0.2841(2) 0.23124(16) -0.15742(15) 0.0225(4) Uani 1 1 d . . .
H21A H 0.3804 0.1979 -0.2039 0.027 Uiso 1 1 calc R . .
H21B H 0.2118 0.2668 -0.1998 0.027 Uiso 1 1 calc R . .
C14 C -0.3536(2) 0.02315(14) 0.36448(13) 0.0160(3) Uani 1 1 d . . .
O3 O -0.04310(18) 0.34988(11) 0.13305(10) 0.0246(3) Uani 1 1 d . . .
C15 C 0.5414(2) 0.50122(16) 0.15005(15) 0.0220(4) Uani 1 1 d . . .
H15A H 0.6401 0.4695 0.1042 0.026 Uiso 1 1 calc R . .
H15B H 0.4672 0.5322 0.1076 0.026 Uiso 1 1 calc R . .
C10 C -0.6012(2) -0.22041(16) 0.42318(14) 0.0203(4) Uani 1 1 d . . .
H10 H -0.7002 -0.2407 0.4211 0.024 Uiso 1 1 calc R . .
C6 C 0.0870(2) 0.56812(15) 0.10152(14) 0.0186(3) Uani 1 1 d . . .
H6 H 0.0909 0.5499 0.0367 0.022 Uiso 1 1 calc R . .
C4 C 0.1408(2) 0.69027(15) 0.20478(15) 0.0196(4) Uani 1 1 d . . .
H4 H 0.1829 0.7537 0.2068 0.023 Uiso 1 1 calc R . .
N3 N 0.31075(19) 0.24581(13) 0.26802(12) 0.0185(3) Uani 1 1 d . . .
H3A H 0.2306 0.2797 0.3149 0.022 Uiso 1 1 calc R . .
H3B H 0.3806 0.2073 0.3029 0.022 Uiso 1 1 calc R . .
C7 C -0.0432(2) 0.39366(14) 0.20788(14) 0.0164(3) Uani 1 1 d . . .
C16 C 0.4610(2) 0.41187(16) 0.23478(15) 0.0213(4) Uani 1 1 d . . .
H16A H 0.3692 0.4442 0.2853 0.026 Uiso 1 1 calc R . .
H16B H 0.5395 0.3747 0.2720 0.026 Uiso 1 1 calc R . .
C17 C 0.4005(2) 0.32979(15) 0.18758(15) 0.0196(4) Uani 1 1 d . . .
H17A H 0.3288 0.3682 0.1458 0.024 Uiso 1 1 calc R . .
H17B H 0.4939 0.2943 0.1407 0.024 Uiso 1 1 calc R . .
C18 C 0.2226(2) -0.02526(16) 0.06122(15) 0.0226(4) Uani 1 1 d . . .
H18A H 0.1613 -0.0637 0.0313 0.027 Uiso 1 1 calc R . .
H18B H 0.3035 -0.0774 0.0856 0.027 Uiso 1 1 calc R . .
O7 O -0.19180(18) 0.16970(11) 0.12814(11) 0.0230(3) Uani 1 1 d D . .
H7A H -0.281(3) 0.153(2) 0.1933(17) 0.055(9) Uiso 1 1 d D . .
H7B H -0.154(3) 0.2268(17) 0.133(2) 0.044(8) Uiso 1 1 d D . .

loop_
_atom_site_aniso_label
_atom_site_aniso_U_11
_atom_site_aniso_U_22
_atom_site_aniso_U_33
_atom_site_aniso_U_23
_atom_site_aniso_U_13
_atom_site_aniso_U_12
Ag1 0.02366(8) 0.01039(6) 0.01895(7) -0.00105(5) -0.00355(5) -0.00410(5)
Ag2 0.02075(8) 0.01752(7) 0.02088(7) -0.00290(5) -0.00463(5) -0.00367(5)
S2 0.01495(19) 0.01003(18) 0.01499(19) -0.00057(14) -0.00344(15) -0.00201(15)
S1 0.0181(2) 0.01047(18) 0.01257(18) -0.00010(14) -0.00331(15) -0.00289(15)
O1 0.0208(7) 0.0176(6) 0.0222(7) -0.0052(5) 0.0023(5) -0.0046(5)
O4 0.0232(7) 0.0187(6) 0.0176(6) -0.0010(5) -0.0079(5) -0.0045(5)
O2 0.0280(7) 0.0177(6) 0.0177(6) 0.0014(5) -0.0105(5) -0.0019(5)
O5 0.0169(6) 0.0148(6) 0.0226(6) -0.0033(5) -0.0018(5) 0.0000(5)
O6 0.0203(7) 0.0162(6) 0.0252(7) 0.0034(5) -0.0045(5) 0.0022(5)
N2 0.0194(7) 0.0088(6) 0.0179(7) 0.0002(5) -0.0046(6) -0.0016(5)
C1 0.0167(8) 0.0126(8) 0.0159(8) -0.0007(6) -0.0048(6) -0.0012(6)
N1 0.0232(8) 0.0102(7) 0.0159(7) -0.0011(5) -0.0055(6) -0.0040(6)
N4 0.0220(8) 0.0175(7) 0.0186(7) -0.0008(6) -0.0030(6) -0.0048(6)
C3 0.0203(9) 0.0135(8) 0.0169(8) -0.0019(6) -0.0045(7) -0.0025(7)
C20 0.0215(9) 0.0235(10) 0.0216(9) 0.0000(7) -0.0042(7) -0.0071(8)
C19 0.0194(9) 0.0222(9) 0.0213(9) -0.0026(7) 0.0004(7) -0.0036(7)
C5 0.0229(9) 0.0160(8) 0.0176(8) 0.0033(7) -0.0022(7) -0.0030(7)
C11 0.0223(9) 0.0165(8) 0.0196(9) -0.0023(7) -0.0015(7) -0.0075(7)
C13 0.0140(8) 0.0143(8) 0.0138(8) -0.0026(6) -0.0013(6) -0.0027(6)
C2 0.0154(8) 0.0110(8) 0.0139(8) 0.0011(6) -0.0032(6) -0.0011(6)
C9 0.0171(8) 0.0204(9) 0.0154(8) -0.0035(7) -0.0026(7) 0.0003(7)
C12 0.0200(9) 0.0128(8) 0.0179(8) -0.0009(6) -0.0043(7) -0.0015(7)
C23 0.0201(9) 0.0216(9) 0.0211(9) -0.0014(7) -0.0036(7) -0.0039(7)
C22 0.0232(9) 0.0219(9) 0.0204(9) -0.0015(7) -0.0044(7) -0.0051(8)
C8 0.0158(8) 0.0137(8) 0.0134(8) -0.0023(6) -0.0013(6) -0.0010(6)
C21 0.0235(10) 0.0238(10) 0.0187(9) -0.0012(7) -0.0028(7) -0.0070(8)
C14 0.0180(8) 0.0141(8) 0.0131(8) -0.0017(6) -0.0007(6) -0.0004(7)
O3 0.0381(8) 0.0201(7) 0.0178(6) -0.0031(5) -0.0081(6) -0.0088(6)
C15 0.0212(9) 0.0204(9) 0.0231(9) -0.0018(7) -0.0041(7) -0.0037(7)
C10 0.0167(9) 0.0254(10) 0.0189(8) -0.0050(7) -0.0017(7) -0.0069(7)
C6 0.0227(9) 0.0175(8) 0.0139(8) -0.0005(6) -0.0039(7) -0.0009(7)
C4 0.0225(9) 0.0128(8) 0.0216(9) -0.0004(7) -0.0030(7) -0.0049(7)
N3 0.0178(7) 0.0174(7) 0.0197(7) -0.0022(6) -0.0054(6) 0.0000(6)
C7 0.0189(9) 0.0135(8) 0.0165(8) -0.0005(6) -0.0052(7) -0.0020(7)
C16 0.0202(9) 0.0216(9) 0.0214(9) -0.0026(7) -0.0045(7) -0.0032(7)
C17 0.0190(9) 0.0192(9) 0.0200(9) -0.0016(7) -0.0049(7) -0.0018(7)
C18 0.0219(9) 0.0195(9) 0.0246(9) -0.0042(7) -0.0023(8) -0.0038(7)
O7 0.0283(7) 0.0205(7) 0.0192(7) -0.0028(5) -0.0034(6) -0.0060(6)

loop_
_atom_type_symbol
_atom_type_description
_atom_type_scat_dispersion_real
_atom_type_scat_dispersion_imag
_atom_type_scat_source
C C 0.0033 0.0016 'International Tables Vol C Tables 4.2.6.8 and 6.1.1.4'
H H 0.0000 0.0000 'International Tables Vol C Tables 4.2.6.8 and 6.1.1.4'
N N 0.0061 0.0033 'International Tables Vol C Tables 4.2.6.8 and 6.1.1.4'
O O 0.0106 0.0060 'International Tables Vol C Tables 4.2.6.8 and 6.1.1.4'
S S 0.1246 0.1234 'International Tables Vol C Tables 4.2.6.8 and 6.1.1.4'
Ag Ag -0.8971 1.1015 'International Tables Vol C Tables 4.2.6.8 and 6.1.1.4'

loop_
_geom_angle_atom_site_label_1
_geom_angle_atom_site_label_2
_geom_angle_atom_site_label_3
_geom_angle
_geom_angle_site_symmetry_1
_geom_angle_site_symmetry_3
N1 Ag1 N2 162.44(6) . .
N1 Ag1 Ag2 86.16(4) . .
N2 Ag1 Ag2 96.47(4) . .
N3 Ag2 N4 177.31(6) . .
N3 Ag2 Ag1 92.15(4) . .
N4 Ag2 Ag1 90.47(4) . .
O4 S2 O5 115.51(8) . .
O4 S2 N2 111.44(8) . .
O5 S2 N2 109.76(8) . .
O4 S2 C13 110.89(8) . .
O5 S2 C13 112.01(8) . .
N2 S2 C13 95.50(8) . .
O1 S1 O2 116.03(8) . .
O1 S1 N1 111.74(8) . .
O2 S1 N1 108.61(8) . .
O1 S1 C2 111.95(8) . .
O2 S1 C2 110.71(8) . .
N1 S1 C2 95.98(8) . .
C14 N2 S2 112.24(12) . .
C14 N2 Ag1 114.18(11) . .
S2 N2 Ag1 133.04(9) . .
C2 C1 C6 120.27(16) . .
C2 C1 C7 111.94(15) . .
C6 C1 C7 127.73(16) . .
C7 N1 S1 112.37(12) . .
C7 N1 Ag1 124.24(12) . .
S1 N1 Ag1 120.95(8) . .
C18 N4 Ag2 116.10(11) . .
C18 N4 H4A 108.3 . .
Ag2 N4 H4A 108.3 . .
C18 N4 H4B 108.3 . .
Ag2 N4 H4B 108.3 . .
H4A N4 H4B 107.4 . .
C2 C3 C4 116.41(16) . .
C2 C3 H3 121.8 . .
C4 C3 H3 121.8 . .
C19 C20 C21 113.77(16) . .
C19 C20 H20A 108.8 . .
C21 C20 H20A 108.8 . .
C19 C20 H20B 108.8 . .
C21 C20 H20B 108.8 . .
H20A C20 H20B 107.7 . .
C18 C19 C20 114.18(16) . .
C18 C19 H19A 108.7 . .
C20 C19 H19A 108.7 . .
C18 C19 H19B 108.7 . .
C20 C19 H19B 108.7 . .
H19A C19 H19B 107.6 . .
C6 C5 C4 120.95(16) . .
C6 C5 H5 119.5 . .
C4 C5 H5 119.5 . .
C10 C11 C12 121.52(17) . .
C10 C11 H11 119.2 . .
C12 C11 H11 119.2 . .
C8 C13 C12 122.34(16) . .
C8 C13 S2 107.66(12) . .
C12 C13 S2 129.99(14) . .
C1 C2 C3 122.90(16) . .
C1 C2 S1 107.71(12) . .
C3 C2 S1 129.36(14) . .
C8 C9 C10 117.54(17) . .
C8 C9 H9 121.2 . .
C10 C9 H9 121.2 . .
C13 C12 C11 116.71(17) . .
C13 C12 H12 121.6 . .
C11 C12 H12 121.6 . .
C15 C23 C22 113.49(16) 2_665 .
C15 C23 H23A 108.9 2_665 .
C22 C23 H23A 108.9 . .
C15 C23 H23B 108.9 2_665 .
C22 C23 H23B 108.9 . .
H23A C23 H23B 107.7 . .
C21 C22 C23 112.45(16) . .
C21 C22 H22A 109.1 . .
C23 C22 H22A 109.1 . .
C21 C22 H22B 109.1 . .
C23 C22 H22B 109.1 . .
H22A C22 H22B 107.8 . .
C13 C8 C9 120.90(16) . .
C13 C8 C14 111.51(15) . .
C9 C8 C14 127.59(16) . .
C22 C21 C20 114.51(16) . .
C22 C21 H21A 108.6 . .
C20 C21 H21A 108.6 . .
C22 C21 H21B 108.6 . .
C20 C21 H21B 108.6 . .
H21A C21 H21B 107.6 . .
O6 C14 N2 123.05(16) . .
O6 C14 C8 123.93(16) . .
N2 C14 C8 113.00(15) . .
C23 C15 C16 113.10(16) 2_665 .
C23 C15 H15A 109.0 2_665 .
C16 C15 H15A 109.0 . .
C23 C15 H15B 109.0 2_665 .
C16 C15 H15B 109.0 . .
H15A C15 H15B 107.8 . .
C11 C10 C9 120.98(17) . .
C11 C10 H10 119.5 . .
C9 C10 H10 119.5 . .
C1 C6 C5 118.07(17) . .
C1 C6 H6 121.0 . .
C5 C6 H6 121.0 . .
C5 C4 C3 121.39(16) . .
C5 C4 H4 119.3 . .
C3 C4 H4 119.3 . .
C17 N3 Ag2 116.46(11) . .
C17 N3 H3A 108.2 . .
Ag2 N3 H3A 108.2 . .
C17 N3 H3B 108.2 . .
Ag2 N3 H3B 108.2 . .
H3A N3 H3B 107.3 . .
O3 C7 N1 124.78(16) . .
O3 C7 C1 123.21(16) . .
N1 C7 C1 111.98(15) . .
C15 C16 C17 111.56(16) . .
C15 C16 H16A 109.3 . .
C17 C16 H16A 109.3 . .
C15 C16 H16B 109.3 . .
C17 C16 H16B 109.3 . .
H16A C16 H16B 108.0 . .
N3 C17 C16 113.33(15) . .
N3 C17 H17A 108.9 . .
C16 C17 H17A 108.9 . .
N3 C17 H17B 108.9 . .
C16 C17 H17B 108.9 . .
H17A C17 H17B 107.7 . .
N4 C18 C19 111.95(16) . .
N4 C18 H18A 109.2 . .
C19 C18 H18A 109.2 . .
N4 C18 H18B 109.2 . .
C19 C18 H18B 109.2 . .
H18A C18 H18B 107.9 . .
H7A O7 H7B 107(2) . .

loop_
_geom_bond_atom_site_label_1
_geom_bond_atom_site_label_2
_geom_bond_distance
_geom_bond_site_symmetry_2
Ag1 N1 2.1312(14) .
Ag1 N2 2.1378(14) .
Ag1 Ag2 3.0357(2) .
Ag2 N3 2.1122(15) .
Ag2 N4 2.1189(15) .
S2 O4 1.4415(13) .
S2 O5 1.4431(13) .
S2 N2 1.6369(15) .
S2 C13 1.7774(17) .
S1 O1 1.4334(14) .
S1 O2 1.4422(13) .
S1 N1 1.6371(15) .
S1 C2 1.7606(17) .
O6 C14 1.236(2) .
N2 C14 1.357(2) .
C1 C2 1.383(2) .
C1 C6 1.387(2) .
C1 C7 1.499(2) .
N1 C7 1.361(2) .
N4 C18 1.486(2) .
N4 H4A 0.9000 .
N4 H4B 0.9000 .
C3 C2 1.384(2) .
C3 C4 1.397(2) .
C3 H3 0.9300 .
C20 C19 1.524(3) .
C20 C21 1.530(3) .
C20 H20A 0.9700 .
C20 H20B 0.9700 .
C19 C18 1.519(3) .
C19 H19A 0.9700 .
C19 H19B 0.9700 .
C5 C6 1.390(3) .
C5 C4 1.392(3) .
C5 H5 0.9300 .
C11 C10 1.391(3) .
C11 C12 1.397(3) .
C11 H11 0.9300 .
C13 C8 1.385(2) .
C13 C12 1.385(2) .
C9 C8 1.390(2) .
C9 C10 1.396(3) .
C9 H9 0.9300 .
C12 H12 0.9300 .
C23 C15 1.521(3) 2_665
C23 C22 1.528(3) .
C23 H23A 0.9700 .
C23 H23B 0.9700 .
C22 C21 1.525(3) .
C22 H22A 0.9700 .
C22 H22B 0.9700 .
C8 C14 1.490(2) .
C21 H21A 0.9700 .
C21 H21B 0.9700 .
O3 C7 1.231(2) .
C15 C23 1.521(3) 2_665
C15 C16 1.524(3) .
C15 H15A 0.9700 .
C15 H15B 0.9700 .
C10 H10 0.9300 .
C6 H6 0.9300 .
C4 H4 0.9300 .
N3 C17 1.483(2) .
N3 H3A 0.9000 .
N3 H3B 0.9000 .
C16 C17 1.525(3) .
C16 H16A 0.9700 .
C16 H16B 0.9700 .
C17 H17A 0.9700 .
C17 H17B 0.9700 .
C18 H18A 0.9700 .
C18 H18B 0.9700 .
O7 H7A 0.989(16) .
O7 H7B 0.850(17) .

loop_
_geom_hbond_atom_site_label_D
_geom_hbond_atom_site_label_H
_geom_hbond_atom_site_label_A
_geom_hbond_distance_DH
_geom_hbond_distance_HA
_geom_hbond_distance_DA
_geom_hbond_angle_DHA
_geom_hbond_site_symmetry_A
N3 H3A O2 0.90 2.36 3.255(2) 173.8 .
N4 H4A O5 0.90 2.22 3.092(2) 163.4 .
N4 H4B O7 0.90 2.15 3.009(2) 159.2 .
O7 H7A O6 0.989(16) 1.862(17) 2.8421(19) 171(3) .
O7 H7B O3 0.850(17) 1.930(17) 2.7756(19) 173(3) .
C3 H3 O2 0.93 2.43 3.285(2) 152.7 2_566
C12 H12 O2 0.93 2.29 3.138(2) 151.9 2_556
N3 H3B O6 0.90 2.02 2.866(2) 156.9 1_655
